data_4026980
loop_
_publ_author_name
'Rishikesh Narayan'
'Roland Fr\"ohlich'
'Ernst-Ulrich W\"urthwein'

_publ_section_title
;
 Synthesis of Pyrroles through a 4\p-Electrocyclic Ring-Closure Reaction
 of 1-Azapentadienyl Cations
;
_journal_name_full 'Journal of Organic Chemistry'
_journal_page_first 1868
_journal_page_last 1879
_journal_paper_doi 10.1021/jo202477h
_journal_volume 77
_journal_year 2012
_chemical_formula_sum 'C19 H20 N2'
_chemical_formula_weight 276.37
_chemical_name_systematic
; 
 ? 
;
_space_group_IT_number 15
_symmetry_cell_setting monoclinic
_symmetry_space_group_name_Hall '-C 2yc'
_symmetry_space_group_name_H-M 'C 1 2/c 1'
_atom_sites_solution_hydrogens geom
_atom_sites_solution_primary direct
_atom_sites_solution_secondary difmap
_audit_creation_method SHELXL-97
_cell_angle_alpha 90.00
_cell_angle_beta 99.461(2)
_cell_angle_gamma 90.00
_cell_formula_units_Z 8
_cell_length_a 18.0934(3)
_cell_length_b 8.1573(2)
_cell_length_c 21.2642(4)
_cell_measurement_reflns_used 3445
_cell_measurement_temperature 223(2)
_cell_measurement_theta_max 27.88
_cell_measurement_theta_min 4.08
_cell_volume 3095.76(11)
_computing_cell_refinement 'Collect (Nonius B.V., 1998)'
_computing_data_collection 'Collect (Nonius B.V., 1998)'
_computing_data_reduction 'Denzo-SMN (Otwinowski & Minor, 1997)'
_computing_molecular_graphics 'XP (BrukerAXS, 2000)'
_computing_publication_material 'SHELXL-97 (Sheldrick, 1997)'
_computing_structure_refinement 'SHELXL-97 (Sheldrick, 1997)'
_computing_structure_solution 'SHELXS-97 (Sheldrick, 1990)'
_diffrn_ambient_temperature 223(2)
_diffrn_measured_fraction_theta_full 0.982
_diffrn_measured_fraction_theta_max 0.982
_diffrn_measurement_device_type 'Nonius KappaCCD APEXII'
_diffrn_measurement_method '\w and \f scans'
_diffrn_radiation_monochromator 'Montel mirror'
_diffrn_radiation_source 'rotating anode Nonius FR591'
_diffrn_radiation_type MoK\a
_diffrn_radiation_wavelength 0.71073
_diffrn_reflns_av_R_equivalents 0.045
_diffrn_reflns_av_sigmaI/netI 0.0318
_diffrn_reflns_limit_h_max 21
_diffrn_reflns_limit_h_min -21
_diffrn_reflns_limit_k_max 9
_diffrn_reflns_limit_k_min -9
_diffrn_reflns_limit_l_max 25
_diffrn_reflns_limit_l_min -25
_diffrn_reflns_number 11067
_diffrn_reflns_theta_full 25.00
_diffrn_reflns_theta_max 25.00
_diffrn_reflns_theta_min 4.14
_exptl_absorpt_coefficient_mu 0.070
_exptl_absorpt_correction_T_max 0.9951
_exptl_absorpt_correction_T_min 0.9794
_exptl_absorpt_correction_type multi-scan
_exptl_absorpt_process_details 'Denzo (Otwinowski, Borek, Majewski & Minor, 2003)'
_exptl_crystal_colour colourless
_exptl_crystal_density_diffrn 1.186
_exptl_crystal_description plate
_exptl_crystal_F_000 1184
_exptl_crystal_size_max 0.30
_exptl_crystal_size_mid 0.13
_exptl_crystal_size_min 0.07
_refine_diff_density_max 0.239
_refine_diff_density_min -0.190
_refine_diff_density_rms 0.033
_refine_ls_extinction_method none
_refine_ls_goodness_of_fit_ref 1.034
_refine_ls_hydrogen_treatment constr
_refine_ls_matrix_type full
_refine_ls_number_parameters 193
_refine_ls_number_reflns 2683
_refine_ls_number_restraints 0
_refine_ls_restrained_S_all 1.034
_refine_ls_R_factor_all 0.0600
_refine_ls_R_factor_gt 0.0515
_refine_ls_shift/su_max 0.000
_refine_ls_shift/su_mean 0.000
_refine_ls_structure_factor_coef Fsqd
_refine_ls_weighting_details 'calc w=1/[\s^2^(Fo^2^)+(0.0575P)^2^+3.0656P] where P=(Fo^2^+2Fc^2^)/3'
_refine_ls_weighting_scheme calc
_refine_ls_wR_factor_gt 0.1299
_refine_ls_wR_factor_ref 0.1381
_reflns_number_gt 2291
_reflns_number_total 2683
_reflns_threshold_expression >2sigma(I)
_cod_data_source_file jo202477h_si_001.cif
_cod_data_source_block wue5963
_cod_database_code 4026980

loop_
_symmetry_equiv_pos_as_xyz
'x, y, z'
'-x, y, -z+1/2'
'x+1/2, y+1/2, z'
'-x+1/2, y+1/2, -z+1/2'
'-x, -y, -z'
'x, -y, z-1/2'
'-x+1/2, -y+1/2, -z'
'x+1/2, -y+1/2, z-1/2'

loop_
_atom_site_label
_atom_site_type_symbol
_atom_site_fract_x
_atom_site_fract_y
_atom_site_fract_z
_atom_site_U_iso_or_equiv
_atom_site_adp_type
_atom_site_occupancy
_atom_site_symmetry_multiplicity
_atom_site_calc_flag
_atom_site_refinement_flags
N1 N 0.07699(8) 0.48739(18) 0.09720(7) 0.0368(4) Uani 1 1 d .
C2 C 0.01505(9) 0.4645(2) 0.12708(8) 0.0384(4) Uani 1 1 d .
C3 C 0.00655(10) 0.6089(3) 0.15825(9) 0.0462(5) Uani 1 1 d .
H3 H -0.0317 0.6311 0.1821 0.055 Uiso 1 1 calc R
C4 C 0.06407(10) 0.7191(2) 0.14899(9) 0.0453(5) Uani 1 1 d .
C5 C 0.07428(13) 0.8916(3) 0.17433(12) 0.0657(7) Uani 1 1 d .
H5A H 0.1209 0.9360 0.1648 0.099 Uiso 1 1 calc R
H5B H 0.0756 0.8907 0.2201 0.099 Uiso 1 1 calc R
H5C H 0.0329 0.9591 0.1544 0.099 Uiso 1 1 calc R
C6 C 0.10802(10) 0.6415(2) 0.11180(9) 0.0408(4) Uani 1 1 d .
C7 C 0.17785(12) 0.6944(3) 0.08932(11) 0.0528(5) Uani 1 1 d .
H7A H 0.1934 0.8002 0.1077 0.079 Uiso 1 1 calc R
H7B H 0.1687 0.7030 0.0432 0.079 Uiso 1 1 calc R
H7C H 0.2171 0.6144 0.1024 0.079 Uiso 1 1 calc R
N8 N 0.11364(8) 0.35897(18) 0.07167(6) 0.0377(4) Uani 1 1 d .
C9 C 0.11343(13) 0.3703(3) 0.00348(9) 0.0521(5) Uani 1 1 d .
H9A H 0.0696 0.4307 -0.0163 0.078 Uiso 1 1 calc R
H9B H 0.1123 0.2609 -0.0146 0.078 Uiso 1 1 calc R
H9C H 0.1583 0.4267 -0.0042 0.078 Uiso 1 1 calc R
C21 C -0.03078(10) 0.3162(2) 0.12088(9) 0.0427(5) Uani 1 1 d .
C22 C -0.06741(11) 0.2691(3) 0.17099(11) 0.0539(5) Uani 1 1 d .
H22 H -0.0610 0.3309 0.2088 0.065 Uiso 1 1 calc R
C23 C -0.11338(12) 0.1307(3) 0.16518(14) 0.0680(7) Uani 1 1 d .
H23 H -0.1380 0.1005 0.1991 0.082 Uiso 1 1 calc R
C24 C -0.12312(13) 0.0381(3) 0.11060(15) 0.0746(8) Uani 1 1 d .
H24 H -0.1536 -0.0558 0.1072 0.090 Uiso 1 1 calc R
C25 C -0.08792(13) 0.0840(3) 0.06102(13) 0.0688(7) Uani 1 1 d .
H25 H -0.0947 0.0212 0.0234 0.083 Uiso 1 1 calc R
C26 C -0.04272(12) 0.2211(3) 0.06556(10) 0.0524(5) Uani 1 1 d .
H26 H -0.0196 0.2511 0.0308 0.063 Uiso 1 1 calc R
C81 C 0.17427(9) 0.2885(2) 0.11227(8) 0.0349(4) Uani 1 1 d .
C82 C 0.18603(11) 0.3216(3) 0.17763(8) 0.0443(5) Uani 1 1 d .
H82 H 0.1536 0.3928 0.1947 0.053 Uiso 1 1 calc R
C83 C 0.24535(11) 0.2498(3) 0.21718(9) 0.0526(5) Uani 1 1 d .
H83 H 0.2531 0.2738 0.2610 0.063 Uiso 1 1 calc R
C84 C 0.29331(11) 0.1437(3) 0.19362(10) 0.0527(5) Uani 1 1 d .
H84 H 0.3338 0.0964 0.2209 0.063 Uiso 1 1 calc R
C85 C 0.28110(11) 0.1081(3) 0.12957(10) 0.0499(5) Uani 1 1 d .
H85 H 0.3130 0.0341 0.1132 0.060 Uiso 1 1 calc R
C86 C 0.22242(10) 0.1799(2) 0.08877(9) 0.0416(4) Uani 1 1 d .
H86 H 0.2151 0.1552 0.0450 0.050 Uiso 1 1 calc R

loop_
_atom_site_aniso_label
_atom_site_aniso_U_11
_atom_site_aniso_U_22
_atom_site_aniso_U_33
_atom_site_aniso_U_23
_atom_site_aniso_U_13
_atom_site_aniso_U_12
N1 0.0382(8) 0.0338(8) 0.0383(8) -0.0037(6) 0.0066(6) 0.0030(6)
C2 0.0350(9) 0.0443(11) 0.0345(9) -0.0010(8) 0.0021(7) 0.0033(8)
C3 0.0397(10) 0.0551(12) 0.0428(10) -0.0082(9) 0.0039(8) 0.0066(9)
C4 0.0423(10) 0.0423(11) 0.0476(11) -0.0094(8) -0.0033(8) 0.0065(9)
C5 0.0618(14) 0.0474(13) 0.0824(16) -0.0233(12) -0.0046(12) 0.0087(11)
C6 0.0400(10) 0.0365(10) 0.0437(10) -0.0017(8) 0.0010(8) 0.0009(8)
C7 0.0498(12) 0.0439(11) 0.0647(13) 0.0008(10) 0.0090(10) -0.0046(10)
N8 0.0426(8) 0.0390(8) 0.0310(7) -0.0037(6) 0.0046(6) 0.0076(7)
C9 0.0682(13) 0.0546(12) 0.0334(10) -0.0007(9) 0.0083(9) 0.0146(11)
C21 0.0333(9) 0.0446(11) 0.0478(10) 0.0064(8) -0.0001(8) 0.0041(8)
C22 0.0408(11) 0.0616(14) 0.0597(13) 0.0148(10) 0.0089(9) 0.0117(10)
C23 0.0441(12) 0.0666(16) 0.0961(19) 0.0326(15) 0.0194(12) 0.0053(11)
C24 0.0497(13) 0.0516(14) 0.118(2) 0.0149(15) 0.0006(14) -0.0068(11)
C25 0.0613(14) 0.0505(14) 0.0868(17) -0.0004(12) -0.0106(12) -0.0123(12)
C26 0.0539(12) 0.0464(12) 0.0532(12) -0.0002(9) -0.0020(9) -0.0068(10)
C81 0.0358(9) 0.0320(9) 0.0372(9) 0.0014(7) 0.0066(7) -0.0032(7)
C82 0.0465(10) 0.0501(11) 0.0364(10) -0.0009(8) 0.0076(8) 0.0039(9)
C83 0.0497(11) 0.0675(14) 0.0387(10) 0.0064(9) 0.0011(8) -0.0008(10)
C84 0.0425(11) 0.0606(13) 0.0543(12) 0.0197(10) 0.0057(9) 0.0051(10)
C85 0.0455(11) 0.0466(12) 0.0604(13) 0.0112(9) 0.0174(9) 0.0102(9)
C86 0.0445(10) 0.0408(10) 0.0410(10) 0.0010(8) 0.0118(8) 0.0026(8)

loop_
_atom_type_symbol
_atom_type_description
_atom_type_scat_dispersion_real
_atom_type_scat_dispersion_imag
_atom_type_scat_source
C C 0.0033 0.0016 'International Tables Vol C Tables 4.2.6.8 and 6.1.1.4'
H H 0.0000 0.0000 'International Tables Vol C Tables 4.2.6.8 and 6.1.1.4'
N N 0.0061 0.0033 'International Tables Vol C Tables 4.2.6.8 and 6.1.1.4'

loop_
_geom_angle_atom_site_label_1
_geom_angle_atom_site_label_2
_geom_angle_atom_site_label_3
_geom_angle
C2 N1 C6 110.24(14)
C2 N1 N8 123.19(14)
C6 N1 N8 124.39(14)
C3 C2 N1 105.56(16)
C3 C2 C21 130.36(17)
N1 C2 C21 124.00(16)
C2 C3 C4 109.57(16)
C2 C3 H3 125.2
C4 C3 H3 125.2
C6 C4 C3 107.37(17)
C6 C4 C5 126.2(2)
C3 C4 C5 126.42(19)
C4 C5 H5A 109.5
C4 C5 H5B 109.5
H5A C5 H5B 109.5
C4 C5 H5C 109.5
H5A C5 H5C 109.5
H5B C5 H5C 109.5
C4 C6 N1 107.21(16)
C4 C6 C7 131.19(18)
N1 C6 C7 121.57(16)
C6 C7 H7A 109.5
C6 C7 H7B 109.5
H7A C7 H7B 109.5
C6 C7 H7C 109.5
H7A C7 H7C 109.5
H7B C7 H7C 109.5
N1 N8 C81 116.19(13)
N1 N8 C9 114.65(14)
C81 N8 C9 120.93(14)
N8 C9 H9A 109.5
N8 C9 H9B 109.5
H9A C9 H9B 109.5
N8 C9 H9C 109.5
H9A C9 H9C 109.5
H9B C9 H9C 109.5
C26 C21 C22 117.55(19)
C26 C21 C2 122.90(17)
C22 C21 C2 119.49(18)
C23 C22 C21 120.3(2)
C23 C22 H22 119.8
C21 C22 H22 119.8
C24 C23 C22 120.8(2)
C24 C23 H23 119.6
C22 C23 H23 119.6
C25 C24 C23 119.3(2)
C25 C24 H24 120.3
C23 C24 H24 120.3
C24 C25 C26 120.8(2)
C24 C25 H25 119.6
C26 C25 H25 119.6
C25 C26 C21 121.1(2)
C25 C26 H26 119.4
C21 C26 H26 119.4
C86 C81 C82 118.58(17)
C86 C81 N8 120.81(16)
C82 C81 N8 120.58(16)
C83 C82 C81 119.99(18)
C83 C82 H82 120.0
C81 C82 H82 120.0
C84 C83 C82 121.23(19)
C84 C83 H83 119.4
C82 C83 H83 119.4
C85 C84 C83 119.02(18)
C85 C84 H84 120.5
C83 C84 H84 120.5
C84 C85 C86 120.86(18)
C84 C85 H85 119.6
C86 C85 H85 119.6
C85 C86 C81 120.31(18)
C85 C86 H86 119.8
C81 C86 H86 119.8

loop_
_geom_bond_atom_site_label_1
_geom_bond_atom_site_label_2
_geom_bond_distance
N1 C2 1.389(2)
N1 C6 1.391(2)
N1 N8 1.3965(19)
C2 C3 1.373(3)
C2 C21 1.460(3)
C3 C4 1.413(3)
C3 H3 0.9400
C4 C6 1.366(3)
C4 C5 1.508(3)
C5 H5A 0.9700
C5 H5B 0.9700
C5 H5C 0.9700
C6 C7 1.486(3)
C7 H7A 0.9700
C7 H7B 0.9700
C7 H7C 0.9700
N8 C81 1.403(2)
N8 C9 1.452(2)
C9 H9A 0.9700
C9 H9B 0.9700
C9 H9C 0.9700
C21 C26 1.396(3)
C21 C22 1.398(3)
C22 C23 1.396(3)
C22 H22 0.9400
C23 C24 1.371(4)
C23 H23 0.9400
C24 C25 1.370(4)
C24 H24 0.9400
C25 C26 1.380(3)
C25 H25 0.9400
C26 H26 0.9400
C81 C86 1.392(2)
C81 C82 1.397(2)
C82 C83 1.380(3)
C82 H82 0.9400
C83 C84 1.377(3)
C83 H83 0.9400
C84 C85 1.375(3)
C84 H84 0.9400
C85 C86 1.386(3)
C85 H85 0.9400
C86 H86 0.9400

loop_
_geom_torsion_atom_site_label_1
_geom_torsion_atom_site_label_2
_geom_torsion_atom_site_label_3
_geom_torsion_atom_site_label_4
_geom_torsion
C6 N1 C2 C3 2.31(19)
N8 N1 C2 C3 166.12(15)
C6 N1 C2 C21 179.24(16)
N8 N1 C2 C21 -16.9(2)
N1 C2 C3 C4 -1.4(2)
C21 C2 C3 C4 -178.11(18)
C2 C3 C4 C6 0.1(2)
C2 C3 C4 C5 178.97(19)
C3 C4 C6 N1 1.3(2)
C5 C4 C6 N1 -177.57(18)
C3 C4 C6 C7 -176.9(2)
C5 C4 C6 C7 4.2(3)
C2 N1 C6 C4 -2.3(2)
N8 N1 C6 C4 -165.88(15)
C2 N1 C6 C7 176.18(17)
N8 N1 C6 C7 12.6(3)
C2 N1 N8 C81 -92.27(19)
C6 N1 N8 C81 69.2(2)
C2 N1 N8 C9 118.86(18)
C6 N1 N8 C9 -79.6(2)
C3 C2 C21 C26 144.0(2)
N1 C2 C21 C26 -32.1(3)
C3 C2 C21 C22 -33.1(3)
N1 C2 C21 C22 150.77(17)
C26 C21 C22 C23 0.6(3)
C2 C21 C22 C23 177.95(17)
C21 C22 C23 C24 0.4(3)
C22 C23 C24 C25 -0.9(4)
C23 C24 C25 C26 0.3(4)
C24 C25 C26 C21 0.7(3)
C22 C21 C26 C25 -1.2(3)
C2 C21 C26 C25 -178.39(19)
N1 N8 C81 C86 -168.92(15)
C9 N8 C81 C86 -22.1(3)
N1 N8 C81 C82 13.3(2)
C9 N8 C81 C82 160.05(18)
C86 C81 C82 C83 1.3(3)
N8 C81 C82 C83 179.17(17)
C81 C82 C83 C84 -0.7(3)
C82 C83 C84 C85 -0.6(3)
C83 C84 C85 C86 1.3(3)
C84 C85 C86 C81 -0.6(3)
C82 C81 C86 C85 -0.7(3)
N8 C81 C86 C85 -178.51(17)

loop_
_cod_related_entry_id
_cod_related_entry_database
_cod_related_entry_code
1 ChemSpider 30659470
